data_1505102
loop_
_publ_author_name
'Dufresne, St\'ephane'
'Hanan, Garry S.'
'Skene, W. G.'

_publ_section_title
;
 Preparation, photophysics, and electrochemistry of segmented comonomers
 consisting of thiophene and pyrimidine units: new monomers for hybrid
 copolymers.
;
_journal_issue 39
_journal_name_full 'The journal of physical chemistry. B'
_journal_page_first 11407
_journal_page_last 11418
_journal_paper_doi 10.1021/jp075259j
_journal_volume 111
_journal_year 2007
_chemical_compound_source 'Synthesized by the authors. See text'
_chemical_formula_moiety 'C12 H8 N2 S2'
_chemical_formula_sum 'C12 H8 N2 S2'
_chemical_formula_weight 244.32
_chemical_name_systematic
; 
 ? 
;
_space_group_IT_number 14
_symmetry_cell_setting monoclinic
_symmetry_space_group_name_Hall '-P 2ybc'
_symmetry_space_group_name_H-M 'P 1 21/c 1'
_atom_sites_solution_hydrogens geom
_atom_sites_solution_primary direct
_atom_sites_solution_secondary difmap
_audit_creation_method SHELXL-97
_cell_angle_alpha 90.00
_cell_angle_beta 95.35(3)
_cell_angle_gamma 90.00
_cell_formula_units_Z 8
_cell_length_a 19.194(4)
_cell_length_b 11.297(2)
_cell_length_c 10.366(2)
_cell_measurement_reflns_used 11115
_cell_measurement_temperature 150(2)
_cell_measurement_theta_max 71.13
_cell_measurement_theta_min 2.31
_cell_volume 2237.9(8)
_computing_cell_refinement 'SMART (Bruker, 2003)'
_computing_data_collection 'SMART (Bruker, 2003)'
_computing_data_reduction 'SAINT (Bruker, 2004)'
_computing_molecular_graphics 'SHELXTL (Bruker, 1997)'
_computing_publication_material 'UdMX (local program)'
_computing_structure_refinement 'SHELXL97 (Sheldrick, 1997)'
_computing_structure_solution 'SHELXS97 (Sheldrick, 1997)'
_diffrn_ambient_temperature 150(2)
_diffrn_detector_area_resol_mean 5.5
_diffrn_measured_fraction_theta_full 0.982
_diffrn_measured_fraction_theta_max 0.982
_diffrn_measurement_device_type 'Bruker Smart 6000'
_diffrn_measurement_method \w
_diffrn_radiation_monochromator 'Montel 200 optics'
_diffrn_radiation_source 'Rotating Anode'
_diffrn_radiation_type CuK\a
_diffrn_radiation_wavelength 1.54178
_diffrn_reflns_av_R_equivalents 0.041
_diffrn_reflns_av_sigmaI/netI 0.0290
_diffrn_reflns_limit_h_max 23
_diffrn_reflns_limit_h_min -22
_diffrn_reflns_limit_k_max 13
_diffrn_reflns_limit_k_min -13
_diffrn_reflns_limit_l_max 11
_diffrn_reflns_limit_l_min -12
_diffrn_reflns_number 26249
_diffrn_reflns_theta_full 71.88
_diffrn_reflns_theta_max 71.88
_diffrn_reflns_theta_min 2.31
_diffrn_standards_decay_% 0.00
_diffrn_standards_number 5
_exptl_absorpt_coefficient_mu 4.065
_exptl_absorpt_correction_T_max 0.6000
_exptl_absorpt_correction_T_min 0.3400
_exptl_absorpt_correction_type multi-scan
_exptl_absorpt_process_details 'Sadabs (Sheldrick,1996)'
_exptl_crystal_colour yellow
_exptl_crystal_density_diffrn 1.450
_exptl_crystal_density_method 'not measured'
_exptl_crystal_description block
_exptl_crystal_F_000 1008
_exptl_crystal_size_max 0.28
_exptl_crystal_size_mid 0.24
_exptl_crystal_size_min 0.04
_refine_diff_density_max 0.300
_refine_diff_density_min -0.369
_refine_diff_density_rms 0.080
_refine_ls_extinction_method none
_refine_ls_goodness_of_fit_ref 1.061
_refine_ls_hydrogen_treatment constr
_refine_ls_matrix_type full
_refine_ls_number_parameters 289
_refine_ls_number_reflns 4310
_refine_ls_number_restraints 0
_refine_ls_restrained_S_all 1.061
_refine_ls_R_factor_all 0.0451
_refine_ls_R_factor_gt 0.0390
_refine_ls_shift/su_max 0.001
_refine_ls_shift/su_mean 0.000
_refine_ls_structure_factor_coef Fsqd
_refine_ls_weighting_details 'calc w=1/[\s^2^(Fo^2^)+(0.0788P)^2^+0.0000P] where P=(Fo^2^+2Fc^2^)/3'
_refine_ls_weighting_scheme calc
_refine_ls_wR_factor_gt 0.1088
_refine_ls_wR_factor_ref 0.1123
_reflns_number_gt 3625
_reflns_number_total 4310
_reflns_threshold_expression I>2\s(I)
_cod_data_source_file jp075259jsi20070704_063318.cif
_cod_data_source_block sken30
_cod_depositor_comments
;
The following automatic conversions were performed:

'_symmetry_cell_setting' value 'Monoclinic' changed to 'monoclinic'
according to /home/saulius/struct/CIF-dictionaries/cif_core.dic
dictionary named 'cif_core.dic' version 2.4.1 from
2010-06-29.

'_geom_bond_publ_flag' value 'Y' changed to 'y'
according to /home/saulius/struct/CIF-dictionaries/cif_core.dic
dictionary named 'cif_core.dic' version 2.4.1 from 2010-06-29 (36
times).

'_geom_angle_publ_flag' value 'Y' changed to 'y' according
to /home/saulius/struct/CIF-dictionaries/cif_core.dic dictionary
named 'cif_core.dic' version 2.4.1 from 2010-06-29 (48
times).

'_geom_torsion_publ_flag' value 'Y' changed to 'y' according
to /home/saulius/struct/CIF-dictionaries/cif_core.dic dictionary
named 'cif_core.dic' version 2.4.1 from 2010-06-29 (64 times).

Automatic conversion script
Id: cif_fix_values 1715 2011-07-08 13:25:40Z adriana 
;
_cod_original_cell_volume 2237.8(8)
_cod_original_sg_symbol_H-M P21/c
_cod_database_code 1505102

loop_
_symmetry_equiv_pos_as_xyz
'x, y, z'
'-x, y+1/2, -z+1/2'
'-x, -y, -z'
'x, -y-1/2, z-1/2'

loop_
_atom_site_label
_atom_site_type_symbol
_atom_site_fract_x
_atom_site_fract_y
_atom_site_fract_z
_atom_site_U_iso_or_equiv
_atom_site_adp_type
_atom_site_occupancy
_atom_site_symmetry_multiplicity
_atom_site_calc_flag
_atom_site_refinement_flags
S11 S 0.37517(3) 0.32239(4) 0.44753(5) 0.03186(15) Uani 1 1 d .
S21 S 0.53236(3) 0.31766(4) 0.12368(5) 0.03379(15) Uani 1 1 d .
S12 S 0.05590(3) 0.30502(4) 0.87305(5) 0.03302(15) Uani 1 1 d .
S22 S 0.87422(3) 0.07615(4) 0.50937(6) 0.03836(16) Uani 1 1 d .
N11 N 0.25268(9) 0.42156(13) 0.57704(16) 0.0306(4) Uani 1 1 d .
N12 N 0.15924(9) 0.41122(13) 0.71584(16) 0.0307(4) Uani 1 1 d .
N22 N 0.75255(9) 0.07974(13) 0.31834(16) 0.0306(4) Uani 1 1 d .
C15 C 0.25437(10) 0.30157(15) 0.57411(18) 0.0257(4) Uani 1 1 d .
C16 C 0.21018(9) 0.23371(16) 0.64266(17) 0.0263(4) Uani 1 1 d .
H16 H 0.2124 0.1497 0.6410 0.032 Uiso 1 1 calc R
C24 C 0.58506(10) 0.32032(15) 0.26781(18) 0.0263(4) Uani 1 1 d .
C212 C 0.69921(10) 0.07223(16) 0.2271(2) 0.0336(4) Uani 1 1 d .
H212 H 0.6997 0.0062 0.1705 0.040 Uiso 1 1 calc R
N21 N 0.64518(9) 0.14572(13) 0.20527(16) 0.0308(4) Uani 1 1 d .
C25 C 0.64416(9) 0.23840(15) 0.28766(18) 0.0251(4) Uani 1 1 d .
C14 C 0.30440(9) 0.24580(16) 0.49544(17) 0.0252(4) Uani 1 1 d .
C17 C 0.16288(10) 0.29137(16) 0.71343(18) 0.0262(4) Uani 1 1 d .
C27 C 0.75218(10) 0.17426(15) 0.39766(18) 0.0266(4) Uani 1 1 d .
C18 C 0.11587(9) 0.22851(16) 0.79186(18) 0.0272(4) Uani 1 1 d .
C26 C 0.69763(10) 0.25614(16) 0.38566(18) 0.0277(4) Uani 1 1 d .
H26 H 0.6970 0.3219 0.4426 0.033 Uiso 1 1 calc R
C28 C 0.81161(10) 0.18537(16) 0.49559(18) 0.0283(4) Uani 1 1 d .
C112 C 0.20460(11) 0.46747(16) 0.64833(19) 0.0335(4) Uani 1 1 d .
H112 H 0.2027 0.5515 0.6510 0.040 Uiso 1 1 calc R
C110 C 0.06192(12) 0.08139(18) 0.9017(2) 0.0423(5) Uani 1 1 d .
H110 H 0.0529 0.0033 0.9298 0.051 Uiso 1 1 calc R
C23 C 0.56351(9) 0.40621(15) 0.35171(18) 0.0257(4) Uani 1 1 d .
H23 H 0.5858 0.4213 0.4358 0.031 Uiso 1 1 calc R
C29 C 0.82634(11) 0.2724(2) 0.5859(2) 0.0385(5) Uani 1 1 d .
H29 H 0.7983 0.3410 0.5926 0.046 Uiso 1 1 calc R
C13 C 0.30294(10) 0.13181(16) 0.44725(18) 0.0300(4) Uani 1 1 d .
H13 H 0.2682 0.0752 0.4632 0.036 Uiso 1 1 calc R
C11 C 0.40209(11) 0.20321(17) 0.3637(2) 0.0336(4) Uani 1 1 d .
H11 H 0.4424 0.2031 0.3171 0.040 Uiso 1 1 calc R
C19 C 0.11290(11) 0.10901(17) 0.8165(2) 0.0339(4) Uani 1 1 d .
H19 H 0.1418 0.0518 0.7805 0.041 Uiso 1 1 calc R
C21 C 0.48204(10) 0.43025(18) 0.1740(2) 0.0348(5) Uani 1 1 d .
H21 H 0.4430 0.4627 0.1229 0.042 Uiso 1 1 calc R
C12 C 0.35893(11) 0.10868(17) 0.3716(2) 0.0334(4) Uani 1 1 d .
H12 H 0.3657 0.0349 0.3306 0.040 Uiso 1 1 calc R
C22 C 0.50409(10) 0.46829(17) 0.2957(2) 0.0326(4) Uani 1 1 d .
H22 H 0.4819 0.5301 0.3386 0.039 Uiso 1 1 calc R
C111 C 0.02713(12) 0.17832(18) 0.9390(2) 0.0409(5) Uani 1 1 d .
H111 H -0.0091 0.1757 0.9955 0.049 Uiso 1 1 calc R
C210 C 0.88748(11) 0.2491(2) 0.6680(2) 0.0403(5) Uani 1 1 d .
H210 H 0.9049 0.2998 0.7367 0.048 Uiso 1 1 calc R
C211 C 0.91880(11) 0.14626(19) 0.6380(2) 0.0396(5) Uani 1 1 d .
H211 H 0.9605 0.1167 0.6831 0.048 Uiso 1 1 calc R

loop_
_atom_site_aniso_label
_atom_site_aniso_U_11
_atom_site_aniso_U_22
_atom_site_aniso_U_33
_atom_site_aniso_U_23
_atom_site_aniso_U_13
_atom_site_aniso_U_12
S11 0.0318(3) 0.0224(2) 0.0428(3) 0.00329(18) 0.0110(2) -0.00005(17)
S21 0.0345(3) 0.0337(3) 0.0325(3) -0.00144(19) -0.0001(2) -0.00003(19)
S12 0.0337(3) 0.0256(3) 0.0414(3) -0.00634(19) 0.0129(2) -0.00255(18)
S22 0.0416(3) 0.0253(3) 0.0466(3) 0.0046(2) -0.0044(2) 0.0056(2)
N11 0.0357(9) 0.0205(8) 0.0362(9) 0.0011(6) 0.0072(7) -0.0006(6)
N12 0.0365(9) 0.0206(8) 0.0357(9) -0.0013(6) 0.0073(7) 0.0007(6)
N22 0.0348(9) 0.0207(8) 0.0366(9) -0.0022(6) 0.0048(7) -0.0002(6)
C15 0.0283(9) 0.0212(9) 0.0275(10) 0.0001(7) 0.0018(7) -0.0003(7)
C16 0.0312(10) 0.0171(8) 0.0310(10) 0.0004(7) 0.0049(7) -0.0003(7)
C24 0.0281(9) 0.0221(9) 0.0290(10) 0.0019(7) 0.0042(7) -0.0037(7)
C212 0.0368(11) 0.0214(9) 0.0428(12) -0.0085(8) 0.0044(8) -0.0014(8)
N21 0.0357(9) 0.0224(8) 0.0345(9) -0.0055(7) 0.0039(7) -0.0042(6)
C25 0.0291(9) 0.0198(8) 0.0271(9) -0.0003(7) 0.0066(7) -0.0034(7)
C14 0.0278(9) 0.0223(9) 0.0257(9) 0.0037(7) 0.0033(7) 0.0003(7)
C17 0.0289(9) 0.0215(9) 0.0279(10) -0.0007(7) 0.0015(7) -0.0006(7)
C27 0.0317(10) 0.0207(9) 0.0279(10) 0.0029(7) 0.0060(7) -0.0026(7)
C18 0.0287(9) 0.0244(9) 0.0288(10) -0.0016(7) 0.0046(7) 0.0002(7)
C26 0.0329(10) 0.0233(9) 0.0272(10) -0.0030(7) 0.0045(7) -0.0007(7)
C28 0.0308(10) 0.0268(9) 0.0278(10) 0.0035(7) 0.0052(8) 0.0016(7)
C112 0.0425(11) 0.0166(9) 0.0425(12) 0.0001(7) 0.0096(9) -0.0005(8)
C110 0.0494(13) 0.0288(11) 0.0518(14) 0.0067(9) 0.0221(11) -0.0031(9)
C23 0.0269(9) 0.0209(8) 0.0297(10) 0.0028(7) 0.0047(7) -0.0008(7)
C29 0.0354(11) 0.0423(12) 0.0375(12) -0.0082(9) 0.0012(9) 0.0062(9)
C13 0.0349(10) 0.0248(9) 0.0313(10) -0.0007(8) 0.0072(8) -0.0003(7)
C11 0.0343(11) 0.0323(10) 0.0358(11) 0.0032(8) 0.0118(8) 0.0064(8)
C19 0.0394(11) 0.0261(10) 0.0382(11) 0.0042(8) 0.0137(9) 0.0032(8)
C21 0.0310(10) 0.0327(11) 0.0405(12) 0.0086(8) 0.0025(8) 0.0014(8)
C12 0.0394(11) 0.0280(10) 0.0339(11) -0.0027(8) 0.0088(8) 0.0038(8)
C22 0.0349(10) 0.0240(9) 0.0402(11) 0.0023(8) 0.0107(8) 0.0007(8)
C111 0.0423(12) 0.0364(11) 0.0472(14) -0.0004(9) 0.0220(10) -0.0050(9)
C210 0.0357(11) 0.0516(13) 0.0332(11) -0.0047(10) 0.0000(9) -0.0029(9)
C211 0.0341(11) 0.0415(12) 0.0420(12) 0.0111(9) -0.0041(9) -0.0014(9)

loop_
_atom_type_symbol
_atom_type_description
_atom_type_scat_dispersion_real
_atom_type_scat_dispersion_imag
_atom_type_scat_source
C C 0.0181 0.0091 'International Tables Vol C Tables 4.2.6.8 and 6.1.1.4'
H H 0.0000 0.0000 'International Tables Vol C Tables 4.2.6.8 and 6.1.1.4'
N N 0.0311 0.0180 'International Tables Vol C Tables 4.2.6.8 and 6.1.1.4'
S S 0.3331 0.5567 'International Tables Vol C Tables 4.2.6.8 and 6.1.1.4'

loop_
_geom_angle_atom_site_label_1
_geom_angle_atom_site_label_2
_geom_angle_atom_site_label_3
_geom_angle
_geom_angle_publ_flag
C11 S11 C14 92.00(9) y
C21 S21 C24 91.43(10) y
C111 S12 C18 91.79(10) y
C211 S22 C28 91.57(10) y
C112 N11 C15 114.74(16) y
C112 N12 C17 115.49(17) y
C212 N22 C27 115.88(16) y
N11 C15 C16 121.59(17) y
N11 C15 C14 117.54(17) y
C16 C15 C14 120.87(16) y
C17 C16 C15 118.33(17) y
C17 C16 H16 120.8 ?
C15 C16 H16 120.8 ?
C23 C24 C25 128.66(17) y
C23 C24 S21 111.66(14) y
C25 C24 S21 119.67(14) y
N22 C212 N21 128.11(18) y
N22 C212 H212 115.9 ?
N21 C212 H212 115.9 ?
C212 N21 C25 115.61(17) y
N21 C25 C26 121.33(17) y
N21 C25 C24 117.22(17) y
C26 C25 C24 121.44(17) y
C13 C14 C15 127.79(17) y
C13 C14 S11 110.74(14) y
C15 C14 S11 121.46(14) y
N12 C17 C16 121.18(17) y
N12 C17 C18 116.19(17) y
C16 C17 C18 122.61(16) y
N22 C27 C26 121.19(18) y
N22 C27 C28 116.35(17) y
C26 C27 C28 122.46(17) y
C19 C18 C17 128.42(17) y
C19 C18 S12 111.14(14) y
C17 C18 S12 120.41(14) y
C25 C26 C27 117.84(17) y
C25 C26 H26 121.1 ?
C27 C26 H26 121.1 ?
C29 C28 C27 129.46(18) y
C29 C28 S22 111.13(15) y
C27 C28 S22 119.40(14) y
N12 C112 N11 128.65(17) y
N12 C112 H112 115.7 ?
N11 C112 H112 115.7 ?
C111 C110 C19 112.83(19) y
C111 C110 H110 123.6 ?
C19 C110 H110 123.6 ?
C24 C23 C22 111.35(17) y
C24 C23 H23 124.3 ?
C22 C23 H23 124.3 ?
C28 C29 C210 112.7(2) y
C28 C29 H29 123.6 ?
C210 C29 H29 123.6 ?
C14 C13 C12 112.51(17) y
C14 C13 H13 123.7 ?
C12 C13 H13 123.7 ?
C12 C11 S11 111.94(15) y
C12 C11 H11 124 ?
S11 C11 H11 124 ?
C18 C19 C110 112.08(18) y
C18 C19 H19 124 ?
C110 C19 H19 124 ?
C22 C21 S21 112.47(15) y
C22 C21 H21 123.8 ?
S21 C21 H21 123.8 ?
C11 C12 C13 112.81(18) y
C11 C12 H12 123.6 ?
C13 C12 H12 123.6 ?
C21 C22 C23 113.08(18) y
C21 C22 H22 123.5 ?
C23 C22 H22 123.5 ?
C110 C111 S12 112.16(16) y
C110 C111 H111 123.9 ?
S12 C111 H111 123.9 ?
C211 C210 C29 112.5(2) y
C211 C210 H210 123.7 ?
C29 C210 H210 123.7 ?
C210 C211 S22 112.02(16) y
C210 C211 H211 124 ?
S22 C211 H211 124 ?

loop_
_geom_bond_atom_site_label_1
_geom_bond_atom_site_label_2
_geom_bond_distance
_geom_bond_publ_flag
S11 C11 1.709(2) y
S11 C14 1.7224(18) y
S21 C21 1.708(2) y
S21 C24 1.725(2) y
S12 C111 1.701(2) y
S12 C18 1.7208(19) y
S22 C211 1.710(2) y
S22 C28 1.7189(19) y
N11 C112 1.339(2) y
N11 C15 1.356(2) y
N12 C112 1.329(2) y
N12 C17 1.356(2) y
N22 C212 1.330(3) y
N22 C27 1.348(2) y
C15 C16 1.387(2) y
C15 C14 1.460(2) y
C16 C17 1.382(2) y
C16 H16 0.95 ?
C24 C23 1.391(3) y
C24 C25 1.464(3) y
C212 N21 1.331(2) y
C212 H212 0.95 ?
N21 C25 1.352(2) y
C25 C26 1.390(3) y
C14 C13 1.381(3) y
C17 C18 1.455(3) y
C27 C26 1.394(3) y
C27 C28 1.460(3) y
C18 C19 1.376(3) y
C26 H26 0.95 ?
C28 C29 1.369(3) y
C112 H112 0.95 ?
C110 C111 1.358(3) y
C110 C19 1.412(3) y
C110 H110 0.95 ?
C23 C22 1.416(3) y
C23 H23 0.95 ?
C29 C210 1.408(3) y
C29 H29 0.95 ?
C13 C12 1.413(3) y
C13 H13 0.95 ?
C11 C12 1.359(3) y
C11 H11 0.95 ?
C19 H19 0.95 ?
C21 C22 1.362(3) y
C21 H21 0.95 ?
C12 H12 0.95 ?
C22 H22 0.95 ?
C111 H111 0.95 ?
C210 C211 1.358(3) y
C210 H210 0.95 ?
C211 H211 0.95 ?

loop_
_geom_torsion_atom_site_label_1
_geom_torsion_atom_site_label_2
_geom_torsion_atom_site_label_3
_geom_torsion_atom_site_label_4
_geom_torsion
_geom_torsion_publ_flag
C112 N11 C15 C16 -1.3(3) y
C112 N11 C15 C14 178.47(17) y
N11 C15 C16 C17 1.0(3) y
C14 C15 C16 C17 -178.70(16) y
C21 S21 C24 C23 0.17(15) y
C21 S21 C24 C25 -179.34(15) y
C27 N22 C212 N21 -0.7(3) y
N22 C212 N21 C25 -1.1(3) y
C212 N21 C25 C26 1.9(3) y
C212 N21 C25 C24 -179.19(16) y
C23 C24 C25 N21 165.25(18) y
S21 C24 C25 N21 -15.3(2) y
C23 C24 C25 C26 -15.8(3) y
S21 C24 C25 C26 163.59(14) y
N11 C15 C14 C13 -159.72(19) y
C16 C15 C14 C13 20.0(3) y
N11 C15 C14 S11 18.8(2) y
C16 C15 C14 S11 -161.39(14) y
C11 S11 C14 C13 0.20(15) y
C11 S11 C14 C15 -178.59(15) y
C112 N12 C17 C16 -1.2(3) y
C112 N12 C17 C18 177.15(16) y
C15 C16 C17 N12 0.3(3) y
C15 C16 C17 C18 -177.96(17) y
C212 N22 C27 C26 1.9(3) y
C212 N22 C27 C28 -178.16(17) y
N12 C17 C18 C19 -173.56(19) y
C16 C17 C18 C19 4.8(3) y
N12 C17 C18 S12 4.1(2) y
C16 C17 C18 S12 -177.59(14) y
C111 S12 C18 C19 -0.08(16) y
C111 S12 C18 C17 -178.11(16) y
N21 C25 C26 C27 -0.8(3) y
C24 C25 C26 C27 -179.73(17) y
N22 C27 C26 C25 -1.1(3) y
C28 C27 C26 C25 178.89(17) y
N22 C27 C28 C29 178.0(2) y
C26 C27 C28 C29 -2.0(3) y
N22 C27 C28 S22 -3.5(2) y
C26 C27 C28 S22 176.48(15) y
C211 S22 C28 C29 1.09(17) y
C211 S22 C28 C27 -177.65(16) y
C17 N12 C112 N11 1.0(3) y
C15 N11 C112 N12 0.3(3) y
C25 C24 C23 C22 179.39(17) y
S21 C24 C23 C22 -0.1(2) y
C27 C28 C29 C210 177.3(2) y
S22 C28 C29 C210 -1.3(2) y
C15 C14 C13 C12 178.29(18) y
S11 C14 C13 C12 -0.4(2) y
C14 S11 C11 C12 0.06(17) y
C17 C18 C19 C110 177.6(2) y
S12 C18 C19 C110 -0.2(2) y
C111 C110 C19 C18 0.5(3) y
C24 S21 C21 C22 -0.23(16) y
S11 C11 C12 C13 -0.3(2) y
C14 C13 C12 C11 0.5(3) y
S21 C21 C22 C23 0.2(2) y
C24 C23 C22 C21 -0.1(2) y
C19 C110 C111 S12 -0.5(3) y
C18 S12 C111 C110 0.3(2) y
C28 C29 C210 C211 0.9(3) y
C29 C210 C211 S22 0.0(3) y
C28 S22 C211 C210 -0.60(18) y

loop_
_cod_related_entry_id
_cod_related_entry_database
_cod_related_entry_code
1 ChemSpider 11270584
